data_1542682
loop_
_publ_author_name
'Fu, Mingyang'
'Chen, Long'
'Jiang, Yongpeng'
'Jiang, Zhong-Xing'
'Yang, Zhigang'

_publ_section_title
;
 Copper-Catalyzed Intermolecular Chloro- and Bromotrifluoromethylation of
 Alkenes.
;
_journal_issue 3
_journal_name_full 'Organic letters'
_journal_page_first 348
_journal_page_last 351
_journal_paper_doi 10.1021/acs.orglett.5b03080
_journal_volume 18
_journal_year 2016
_chemical_formula_sum 'C12 H11 Cl F3 N O'
_chemical_formula_weight 277.67
_chemical_name_systematic
; 
 ? 
;
_space_group_IT_number 14
_symmetry_cell_setting monoclinic
_symmetry_space_group_name_Hall '-P 2yn'
_symmetry_space_group_name_H-M 'P 1 21/n 1'
_atom_sites_solution_hydrogens geom
_atom_sites_solution_primary direct
_atom_sites_solution_secondary difmap
_audit_creation_method SHELXL-97
_cell_angle_alpha 90.00
_cell_angle_beta 102.693(6)
_cell_angle_gamma 90.00
_cell_formula_units_Z 4
_cell_length_a 10.761(4)
_cell_length_b 5.854(2)
_cell_length_c 19.673(7)
_cell_measurement_temperature 296(2)
_cell_volume 1209.0(7)
_computing_cell_refinement 'Bruker SMART'
_computing_data_collection 'Bruker SMART'
_computing_data_reduction 'Bruker SAINT'
_computing_molecular_graphics 'Bruker SHELXTL'
_computing_publication_material 'Bruker SHELXTL'
_computing_structure_refinement 'SHELXL-97 (Sheldrick, 1997)'
_computing_structure_solution 'SHELXS-97 (Sheldrick, 1990)'
_diffrn_ambient_temperature 296(2)
_diffrn_measured_fraction_theta_full 0.991
_diffrn_measured_fraction_theta_max 0.991
_diffrn_radiation_monochromator graphite
_diffrn_radiation_source 'fine-focus sealed tube'
_diffrn_radiation_type MoK\a
_diffrn_radiation_wavelength 0.71073
_diffrn_reflns_av_R_equivalents 0.0385
_diffrn_reflns_av_sigmaI/netI 0.0467
_diffrn_reflns_limit_h_max 9
_diffrn_reflns_limit_h_min -14
_diffrn_reflns_limit_k_max 7
_diffrn_reflns_limit_k_min -7
_diffrn_reflns_limit_l_max 26
_diffrn_reflns_limit_l_min -24
_diffrn_reflns_number 8173
_diffrn_reflns_theta_full 28.35
_diffrn_reflns_theta_max 28.35
_diffrn_reflns_theta_min 2.00
_exptl_absorpt_coefficient_mu 0.341
_exptl_absorpt_correction_T_max 0.9107
_exptl_absorpt_correction_T_min 0.9047
_exptl_absorpt_correction_type multi-scan
_exptl_absorpt_process_details SADABS
_exptl_crystal_density_diffrn 1.525
_exptl_crystal_density_method 'not measured'
_exptl_crystal_description block
_exptl_crystal_F_000 568
_exptl_crystal_size_max 0.30
_exptl_crystal_size_mid 0.29
_exptl_crystal_size_min 0.28
_refine_diff_density_max 0.775
_refine_diff_density_min -0.459
_refine_diff_density_rms 0.128
_refine_ls_extinction_coef 0.008(4)
_refine_ls_extinction_expression Fc^*^=kFc[1+0.001xFc^2^\l^3^/sin(2\q)]^-1/4^
_refine_ls_extinction_method SHELXL
_refine_ls_goodness_of_fit_ref 1.100
_refine_ls_hydrogen_treatment constr
_refine_ls_matrix_type full
_refine_ls_number_parameters 164
_refine_ls_number_reflns 2998
_refine_ls_number_restraints 0
_refine_ls_restrained_S_all 1.100
_refine_ls_R_factor_all 0.1360
_refine_ls_R_factor_gt 0.1271
_refine_ls_shift/su_max 0.000
_refine_ls_shift/su_mean 0.000
_refine_ls_structure_factor_coef Fsqd
_refine_ls_weighting_details 'calc w=1/[\s^2^(Fo^2^)+(0.0844P)^2^+14.2093P] where P=(Fo^2^+2Fc^2^)/3'
_refine_ls_weighting_scheme calc
_refine_ls_wR_factor_gt 0.3472
_refine_ls_wR_factor_ref 0.3509
_reflns_number_gt 2575
_reflns_number_total 2998
_reflns_threshold_expression >2sigma(I)
_cod_data_source_file ol5b03080_si_001.cif
_cod_data_source_block matrix_0m
_cod_depositor_comments
;
The following automatic conversions were performed:

'_symmetry_cell_setting' value 'Monoclinic' changed to 'monoclinic'
according to
/usr/data/users/saulius/crontab/automatic-downloads/current/ACS/lib/dictionaries/cif_core.dic
dictionary named 'cif_core.dic' version 2.4.2 from 2011-04-26.

Automatic conversion script
Id: cif_fix_values 4268 2015-11-12 08:31:59Z antanas 
;
_cod_original_cell_volume 1209.0(8)
_cod_original_sg_symbol_H-M P2(1)/n
_cod_database_code 1542682

loop_
_symmetry_equiv_pos_as_xyz
'x, y, z'
'-x+1/2, y+1/2, -z+1/2'
'-x, -y, -z'
'x-1/2, -y-1/2, z-1/2'

loop_
_atom_site_label
_atom_site_type_symbol
_atom_site_fract_x
_atom_site_fract_y
_atom_site_fract_z
_atom_site_U_iso_or_equiv
_atom_site_adp_type
_atom_site_occupancy
_atom_site_symmetry_multiplicity
_atom_site_calc_flag
_atom_site_refinement_flags
C1 C -0.0235(9) 1.1356(15) 0.3320(5) 0.054(2) Uani 1 1 d .
H1 H 0.0334 1.2534 0.3296 0.065 Uiso 1 1 calc R
C2 C -0.0853(10) 1.1265(19) 0.3880(5) 0.064(3) Uani 1 1 d .
H2 H -0.0682 1.2364 0.4229 0.077 Uiso 1 1 calc R
C3 C -0.1699(9) 0.9569(18) 0.3907(5) 0.058(2) Uani 1 1 d .
H3 H -0.2123 0.9519 0.4271 0.070 Uiso 1 1 calc R
C4 C -0.1929(9) 0.7942(18) 0.3401(5) 0.061(2) Uani 1 1 d .
H4 H -0.2486 0.6751 0.3432 0.073 Uiso 1 1 calc R
C5 C -0.1353(9) 0.8032(15) 0.2849(4) 0.051(2) Uani 1 1 d .
H5 H -0.1557 0.6952 0.2495 0.062 Uiso 1 1 calc R
C6 C -0.0468(7) 0.9712(12) 0.2810(3) 0.0353(14) Uani 1 1 d .
C7 C -0.0153(8) 0.7971(12) 0.1690(4) 0.0420(17) Uani 1 1 d .
H7A H -0.1004 0.8180 0.1406 0.050 Uiso 1 1 calc R
H7B H -0.0085 0.6450 0.1890 0.050 Uiso 1 1 calc R
C8 C 0.0845(7) 0.8351(12) 0.1266(4) 0.0374(15) Uani 1 1 d .
H8A H 0.0514 0.7982 0.0779 0.045 Uiso 1 1 calc R
H8B H 0.1597 0.7432 0.1442 0.045 Uiso 1 1 calc R
C9 C 0.1146(6) 1.0883(11) 0.1360(3) 0.0331(14) Uani 1 1 d .
C10 C 0.0926(6) 1.1374(12) 0.2087(3) 0.0332(14) Uani 1 1 d .
C11 C 0.2465(7) 1.1647(14) 0.1301(3) 0.0379(15) Uani 1 1 d .
H11A H 0.3085 1.0895 0.1665 0.045 Uiso 1 1 calc R
H11B H 0.2535 1.3276 0.1391 0.045 Uiso 1 1 calc R
C12 C 0.2822(9) 1.118(2) 0.0607(4) 0.060(3) Uani 1 1 d .
Cl1 Cl -0.00677(18) 1.2562(3) 0.07899(9) 0.0448(6) Uani 1 1 d .
F1 F 0.2689(7) 0.8979(14) 0.0431(4) 0.096(2) Uani 1 1 d .
F2 F 0.4022(5) 1.1675(14) 0.0643(3) 0.084(2) Uani 1 1 d .
F3 F 0.2138(7) 1.2250(19) 0.0077(3) 0.118(3) Uani 1 1 d .
N1 N 0.0148(5) 0.9735(10) 0.2239(3) 0.0337(12) Uani 1 1 d .
O1 O 0.1371(5) 1.3019(9) 0.2439(3) 0.0442(13) Uani 1 1 d .

loop_
_atom_site_aniso_label
_atom_site_aniso_U_11
_atom_site_aniso_U_22
_atom_site_aniso_U_33
_atom_site_aniso_U_23
_atom_site_aniso_U_13
_atom_site_aniso_U_12
C1 0.069(5) 0.047(5) 0.055(5) -0.017(4) 0.030(4) -0.019(4)
C2 0.074(6) 0.071(6) 0.057(5) -0.022(5) 0.035(5) -0.013(5)
C3 0.061(5) 0.071(6) 0.049(5) 0.004(4) 0.027(4) -0.001(5)
C4 0.064(5) 0.061(6) 0.067(6) -0.002(5) 0.034(5) -0.015(5)
C5 0.061(5) 0.050(5) 0.045(4) -0.011(4) 0.016(4) -0.018(4)
C6 0.039(3) 0.033(3) 0.036(3) 0.004(3) 0.013(3) -0.003(3)
C7 0.058(4) 0.029(3) 0.042(4) -0.009(3) 0.018(3) -0.011(3)
C8 0.049(4) 0.026(3) 0.038(3) -0.006(3) 0.010(3) 0.002(3)
C9 0.039(3) 0.029(3) 0.028(3) 0.001(2) 0.001(2) -0.003(3)
C10 0.039(3) 0.033(3) 0.025(3) -0.005(2) 0.002(2) 0.000(3)
C11 0.039(3) 0.045(4) 0.029(3) 0.001(3) 0.007(3) -0.005(3)
C12 0.052(5) 0.093(8) 0.038(4) 0.000(5) 0.016(3) -0.014(5)
Cl1 0.0457(10) 0.0452(10) 0.0394(9) 0.0033(8) 0.0002(7) 0.0090(8)
F1 0.112(6) 0.106(6) 0.088(5) -0.045(4) 0.061(4) -0.025(5)
F2 0.051(3) 0.134(6) 0.074(4) -0.017(4) 0.028(3) -0.029(4)
F3 0.092(5) 0.206(10) 0.057(4) 0.046(5) 0.023(3) 0.017(6)
N1 0.040(3) 0.027(3) 0.034(3) -0.005(2) 0.008(2) -0.003(2)
O1 0.063(3) 0.033(3) 0.038(3) -0.012(2) 0.016(2) -0.015(2)

loop_
_atom_type_symbol
_atom_type_description
_atom_type_scat_dispersion_real
_atom_type_scat_dispersion_imag
_atom_type_scat_source
C C 0.0033 0.0016 'International Tables Vol C Tables 4.2.6.8 and 6.1.1.4'
H H 0.0000 0.0000 'International Tables Vol C Tables 4.2.6.8 and 6.1.1.4'
N N 0.0061 0.0033 'International Tables Vol C Tables 4.2.6.8 and 6.1.1.4'
O O 0.0106 0.0060 'International Tables Vol C Tables 4.2.6.8 and 6.1.1.4'
F F 0.0171 0.0103 'International Tables Vol C Tables 4.2.6.8 and 6.1.1.4'
Cl Cl 0.1484 0.1585 'International Tables Vol C Tables 4.2.6.8 and 6.1.1.4'

loop_
_geom_angle_atom_site_label_1
_geom_angle_atom_site_label_2
_geom_angle_atom_site_label_3
_geom_angle
C6 C1 C2 120.2(8)
C3 C2 C1 119.7(9)
C2 C3 C4 119.9(8)
C3 C4 C5 120.9(9)
C4 C5 C6 120.6(8)
C1 C6 C5 118.4(7)
C1 C6 N1 121.9(6)
C5 C6 N1 119.7(7)
N1 C7 C8 103.4(6)
C7 C8 C9 103.6(6)
C11 C9 C8 117.2(6)
C11 C9 C10 110.9(5)
C8 C9 C10 103.0(6)
C11 C9 Cl1 110.6(5)
C8 C9 Cl1 110.4(5)
C10 C9 Cl1 103.8(5)
O1 C10 N1 128.3(6)
O1 C10 C9 123.9(6)
N1 C10 C9 107.8(5)
C9 C11 C12 116.2(6)
F3 C12 F2 108.4(8)
F3 C12 F1 104.3(9)
F2 C12 F1 105.9(9)
F3 C12 C11 115.2(9)
F2 C12 C11 110.7(7)
F1 C12 C11 111.7(8)
C10 N1 C6 126.9(6)
C10 N1 C7 112.4(5)
C6 N1 C7 120.3(6)

loop_
_geom_bond_atom_site_label_1
_geom_bond_atom_site_label_2
_geom_bond_distance
C1 C6 1.374(10)
C1 C2 1.406(12)
C2 C3 1.356(14)
C3 C4 1.360(13)
C4 C5 1.366(12)
C5 C6 1.382(10)
C6 N1 1.424(9)
C7 N1 1.478(8)
C7 C8 1.514(10)
C8 C9 1.520(9)
C9 C11 1.516(10)
C9 C10 1.528(9)
C9 Cl1 1.813(7)
C10 O1 1.221(8)
C10 N1 1.350(9)
C11 C12 1.521(10)
C12 F3 1.296(12)
C12 F2 1.310(10)
C12 F1 1.337(13)

loop_
_geom_torsion_atom_site_label_1
_geom_torsion_atom_site_label_2
_geom_torsion_atom_site_label_3
_geom_torsion_atom_site_label_4
_geom_torsion
C6 C1 C2 C3 -1.2(16)
C1 C2 C3 C4 1.2(17)
C2 C3 C4 C5 -2.4(16)
C3 C4 C5 C6 3.6(16)
C2 C1 C6 C5 2.3(14)
C2 C1 C6 N1 -179.4(9)
C4 C5 C6 C1 -3.4(14)
C4 C5 C6 N1 178.2(8)
N1 C7 C8 C9 -28.5(7)
C7 C8 C9 C11 152.5(6)
C7 C8 C9 C10 30.6(7)
C7 C8 C9 Cl1 -79.6(6)
C11 C9 C10 O1 33.8(9)
C8 C9 C10 O1 159.9(7)
Cl1 C9 C10 O1 -85.0(7)
C11 C9 C10 N1 -148.0(6)
C8 C9 C10 N1 -21.9(7)
Cl1 C9 C10 N1 93.2(5)
C8 C9 C11 C12 60.4(9)
C10 C9 C11 C12 178.1(7)
Cl1 C9 C11 C12 -67.3(8)
C9 C11 C12 F3 63.7(12)
C9 C11 C12 F2 -172.8(8)
C9 C11 C12 F1 -55.0(11)
O1 C10 N1 C6 8.8(12)
C9 C10 N1 C6 -169.3(6)
O1 C10 N1 C7 -178.0(7)
C9 C10 N1 C7 3.9(8)
C1 C6 N1 C10 -5.7(11)
C5 C6 N1 C10 172.6(7)
C1 C6 N1 C7 -178.4(8)
C5 C6 N1 C7 -0.1(10)
C8 C7 N1 C10 15.8(8)
C8 C7 N1 C6 -170.5(6)
